data_4063319
loop_
_publ_author_name
'Charles A. Mebi'
'Radhika P. Nair'
'Brian J. Frost'

_publ_section_title
;
 pH-Dependent Selective Transfer Hydrogenation of \a,\b-Unsaturated
 Carbonyls in Aqueous Media Utilizing Half-Sandwich Ruthenium(II)
 Complexes
;
_journal_name_full Organometallics
_journal_page_first 429
_journal_page_last 438
_journal_paper_doi 10.1021/om060892x
_journal_volume 26
_journal_year 2007
_chemical_formula_sum 'C32 H36 Cl N3 P2 Ru'
_chemical_formula_weight 661.10
_chemical_name_systematic
; 
 ? 
;
_space_group_IT_number 14
_symmetry_cell_setting monoclinic
_symmetry_space_group_name_Hall '-P 2ybc'
_symmetry_space_group_name_H-M 'P 1 21/c 1'
_atom_sites_solution_hydrogens geom
_atom_sites_solution_primary direct
_atom_sites_solution_secondary difmap
_audit_creation_method SHELXL-97
_cell_angle_alpha 90.00
_cell_angle_beta 115.6030(10)
_cell_angle_gamma 90.00
_cell_formula_units_Z 4
_cell_length_a 17.0102(6)
_cell_length_b 9.5281(3)
_cell_length_c 19.0872(7)
_cell_measurement_reflns_used 8605
_cell_measurement_temperature 100(2)
_cell_measurement_theta_max 31.64
_cell_measurement_theta_min 2.37
_cell_volume 2789.80(17)
_computing_cell_refinement 'Bruker SMART'
_computing_data_collection 'Bruker SMART'
_computing_data_reduction 'Bruker SAINT'
_computing_molecular_graphics 'Bruker SHELXTL'
_computing_publication_material 'Bruker SHELXTL'
_computing_structure_refinement 'SHELXL-97 (Sheldrick, 1997)'
_computing_structure_solution 'SHELXS-97 (Sheldrick, 1990)'
_diffrn_ambient_temperature 100(2)
_diffrn_measured_fraction_theta_full 1.000
_diffrn_measured_fraction_theta_max 1.000
_diffrn_measurement_device_type 'CCD area detector'
_diffrn_measurement_method 'phi and omega scans'
_diffrn_radiation_monochromator graphite
_diffrn_radiation_source 'fine-focus sealed tube'
_diffrn_radiation_type MoK\a
_diffrn_radiation_wavelength 0.71073
_diffrn_reflns_av_R_equivalents 0.0916
_diffrn_reflns_av_sigmaI/netI 0.0992
_diffrn_reflns_limit_h_max 22
_diffrn_reflns_limit_h_min -22
_diffrn_reflns_limit_k_max 12
_diffrn_reflns_limit_k_min -12
_diffrn_reflns_limit_l_max 24
_diffrn_reflns_limit_l_min -24
_diffrn_reflns_number 35712
_diffrn_reflns_theta_full 27.50
_diffrn_reflns_theta_max 27.50
_diffrn_reflns_theta_min 2.16
_exptl_absorpt_coefficient_mu 0.801
_exptl_absorpt_correction_T_max 0.9725
_exptl_absorpt_correction_T_min 0.8805
_exptl_absorpt_correction_type multi-scan
_exptl_crystal_colour Orange
_exptl_crystal_density_diffrn 1.574
_exptl_crystal_density_method 'not measured'
_exptl_crystal_description Plate
_exptl_crystal_F_000 1360
_exptl_crystal_size_max 0.16
_exptl_crystal_size_mid 0.11
_exptl_crystal_size_min 0.04
_refine_diff_density_max 0.932
_refine_diff_density_min -0.528
_refine_diff_density_rms 0.094
_refine_ls_extinction_method none
_refine_ls_goodness_of_fit_ref 0.811
_refine_ls_hydrogen_treatment constr
_refine_ls_matrix_type full
_refine_ls_number_parameters 352
_refine_ls_number_reflns 6416
_refine_ls_number_restraints 0
_refine_ls_restrained_S_all 0.811
_refine_ls_R_factor_all 0.0663
_refine_ls_R_factor_gt 0.0364
_refine_ls_shift/su_max 0.001
_refine_ls_shift/su_mean 0.000
_refine_ls_structure_factor_coef Fsqd
_refine_ls_weighting_details 'calc w=1/[\s^2^(Fo^2^)+(0.0281P)^2^+0.0000P] where P=(Fo^2^+2Fc^2^)/3'
_refine_ls_weighting_scheme calc
_refine_ls_wR_factor_gt 0.0721
_refine_ls_wR_factor_ref 0.0759
_reflns_number_gt 4151
_reflns_number_total 6416
_reflns_threshold_expression >2sigma(I)
_cod_depositor_comments
;
The following automatic conversions were performed:
'_symmetry_cell_setting' value 'Monoclinic' changed to 'monoclinic'
according to '/home/saulius/struct/CIF-dictionaries/cif_core.dic'
dictionary named 'cif_core.dic' version 2.4.1 from 2010-06-29.

Automatic conversion script
Id: cif_fix_enum 1527 2010-12-29 10:47:43Z saulius 
;
_cod_original_sg_symbol_H-M P21/c
_cod_database_code 4063319

loop_
_symmetry_equiv_pos_as_xyz
'x, y, z'
'-x, y+1/2, -z+1/2'
'-x, -y, -z'
'x, -y-1/2, z-1/2'

loop_
_atom_site_label
_atom_site_type_symbol
_atom_site_fract_x
_atom_site_fract_y
_atom_site_fract_z
_atom_site_U_iso_or_equiv
_atom_site_adp_type
_atom_site_occupancy
_atom_site_symmetry_multiplicity
_atom_site_calc_flag
_atom_site_refinement_flags
Ru1 Ru 0.337525(18) 0.90322(3) 0.258804(16) 0.01579(8) Uani 1 1 d .
Cl1 Cl 0.29363(6) 0.99900(9) 0.35584(5) 0.0204(2) Uani 1 1 d .
P1 P 0.32133(6) 0.68308(9) 0.29923(5) 0.0179(2) Uani 1 1 d .
P2 P 0.19971(6) 0.92516(9) 0.15835(5) 0.0167(2) Uani 1 1 d .
N1 N 0.35944(19) 0.5070(3) 0.42749(16) 0.0217(7) Uani 1 1 d .
N2 N 0.37822(18) 0.4059(3) 0.31600(16) 0.0207(6) Uani 1 1 d .
N3 N 0.23054(18) 0.4447(3) 0.30620(17) 0.0222(7) Uani 1 1 d .
C1 C 0.4622(2) 1.0253(4) 0.31175(19) 0.0180(8) Uani 1 1 d .
C2 C 0.4075(2) 1.0809(4) 0.23710(19) 0.0198(8) Uani 1 1 d .
H2A H 0.3865 1.1798 0.2245 0.024 Uiso 1 1 calc R
C3 C 0.3944(2) 0.9685(4) 0.1831(2) 0.0191(8) Uani 1 1 d .
H3A H 0.3624 0.9767 0.1254 0.023 Uiso 1 1 calc R
C4 C 0.4397(2) 0.8474(4) 0.22380(19) 0.0194(8) Uani 1 1 d .
H4A H 0.4454 0.7565 0.2002 0.023 Uiso 1 1 calc R
C5 C 0.4828(2) 0.8848(4) 0.30478(19) 0.0188(8) Uani 1 1 d .
C6 C 0.5502(2) 0.8299(4) 0.38095(18) 0.0207(8) Uani 1 1 d .
H6A H 0.6095 0.8343 0.3835 0.025 Uiso 1 1 calc R
H6B H 0.5374 0.7323 0.3905 0.025 Uiso 1 1 calc R
C7 C 0.5397(2) 0.9330(3) 0.43818(19) 0.0231(8) Uani 1 1 d .
H7A H 0.4965 0.8969 0.4556 0.028 Uiso 1 1 calc R
H7B H 0.5960 0.9462 0.4843 0.028 Uiso 1 1 calc R
C8 C 0.5083(2) 1.0724(4) 0.39438(19) 0.0211(8) Uani 1 1 d .
H8A H 0.4681 1.1220 0.4111 0.025 Uiso 1 1 calc R
H8B H 0.5580 1.1347 0.4022 0.025 Uiso 1 1 calc R
C9 C 0.3632(2) 0.6549(3) 0.40505(19) 0.0219(8) Uani 1 1 d .
H9A H 0.4245 0.6871 0.4306 0.026 Uiso 1 1 calc R
H9B H 0.3291 0.7135 0.4248 0.026 Uiso 1 1 calc R
C10 C 0.3838(2) 0.5410(3) 0.2809(2) 0.0196(8) Uani 1 1 d .
H10A H 0.3619 0.5282 0.2241 0.024 Uiso 1 1 calc R
H10B H 0.4457 0.5695 0.3016 0.024 Uiso 1 1 calc R
C11 C 0.2183(2) 0.5845(4) 0.2705(2) 0.0229(8) Uani 1 1 d .
H11A H 0.1785 0.6395 0.2854 0.027 Uiso 1 1 calc R
H11B H 0.1901 0.5740 0.2133 0.027 Uiso 1 1 calc R
C12 C 0.4120(2) 0.4178(4) 0.4005(2) 0.0260(8) Uani 1 1 d .
H12A H 0.4719 0.4564 0.4214 0.031 Uiso 1 1 calc R
H12B H 0.4159 0.3226 0.4225 0.031 Uiso 1 1 calc R
C13 C 0.2876(2) 0.3576(3) 0.2846(2) 0.0246(9) Uani 1 1 d .
H13A H 0.2636 0.3548 0.2272 0.029 Uiso 1 1 calc R
H13B H 0.2869 0.2605 0.3028 0.029 Uiso 1 1 calc R
C14 C 0.2695(2) 0.4546(4) 0.3911(2) 0.0288(9) Uani 1 1 d .
H14A H 0.2328 0.5172 0.4060 0.035 Uiso 1 1 calc R
H14B H 0.2682 0.3603 0.4124 0.035 Uiso 1 1 calc R
C15 C 0.1712(2) 1.1077(4) 0.12201(18) 0.0171(7) Uani 1 1 d .
C16 C 0.1122(2) 1.1893(4) 0.1352(2) 0.0243(9) Uani 1 1 d .
H16A H 0.0831 1.1512 0.1636 0.029 Uiso 1 1 calc R
C17 C 0.0943(2) 1.3270(4) 0.1078(2) 0.0277(9) Uani 1 1 d .
H17A H 0.0528 1.3809 0.1171 0.033 Uiso 1 1 calc R
C18 C 0.1363(2) 1.3845(4) 0.06747(19) 0.0252(9) Uani 1 1 d .
H18A H 0.1243 1.4783 0.0490 0.030 Uiso 1 1 calc R
C19 C 0.1964(2) 1.3043(4) 0.0540(2) 0.0253(9) Uani 1 1 d .
H19A H 0.2262 1.3437 0.0265 0.030 Uiso 1 1 calc R
C20 C 0.2131(2) 1.1681(4) 0.08008(19) 0.0236(8) Uani 1 1 d .
H20A H 0.2537 1.1140 0.0696 0.028 Uiso 1 1 calc R
C21 C 0.1862(2) 0.8374(3) 0.06759(18) 0.0168(8) Uani 1 1 d .
C22 C 0.1214(2) 0.8767(4) -0.00462(19) 0.0217(8) Uani 1 1 d .
H22A H 0.0820 0.9501 -0.0082 0.026 Uiso 1 1 calc R
C23 C 0.1144(2) 0.8086(4) -0.0712(2) 0.0253(9) Uani 1 1 d .
H23A H 0.0704 0.8362 -0.1204 0.030 Uiso 1 1 calc R
C24 C 0.1708(2) 0.7010(4) -0.0666(2) 0.0236(9) Uani 1 1 d .
H24A H 0.1654 0.6543 -0.1124 0.028 Uiso 1 1 calc R
C25 C 0.2345(2) 0.6618(4) 0.0042(2) 0.0232(8) Uani 1 1 d .
H25A H 0.2736 0.5882 0.0075 0.028 Uiso 1 1 calc R
C26 C 0.2421(2) 0.7293(4) 0.0712(2) 0.0198(8) Uani 1 1 d .
H26A H 0.2862 0.7009 0.1201 0.024 Uiso 1 1 calc R
C27 C 0.1016(2) 0.8684(3) 0.16872(18) 0.0172(8) Uani 1 1 d .
C28 C 0.0847(2) 0.9259(4) 0.22799(19) 0.0210(8) Uani 1 1 d .
H28A H 0.1240 0.9922 0.2627 0.025 Uiso 1 1 calc R
C29 C 0.0108(2) 0.8867(4) 0.2364(2) 0.0247(9) Uani 1 1 d .
H29A H -0.0014 0.9300 0.2755 0.030 Uiso 1 1 calc R
C30 C -0.0451(2) 0.7871(4) 0.1895(2) 0.0252(9) Uani 1 1 d .
H30A H -0.0952 0.7605 0.1962 0.030 Uiso 1 1 calc R
C31 C -0.0277(2) 0.7258(4) 0.1322(2) 0.0258(9) Uani 1 1 d .
H31A H -0.0651 0.6546 0.1002 0.031 Uiso 1 1 calc R
C32 C 0.0441(2) 0.7675(4) 0.1211(2) 0.0226(8) Uani 1 1 d .
H32A H 0.0542 0.7266 0.0804 0.027 Uiso 1 1 calc R

loop_
_atom_site_aniso_label
_atom_site_aniso_U_11
_atom_site_aniso_U_22
_atom_site_aniso_U_33
_atom_site_aniso_U_23
_atom_site_aniso_U_13
_atom_site_aniso_U_12
Ru1 0.01746(15) 0.01640(14) 0.01509(14) 0.00002(14) 0.00852(11) -0.00022(14)
Cl1 0.0260(5) 0.0207(5) 0.0182(4) -0.0014(4) 0.0130(4) -0.0005(4)
P1 0.0203(5) 0.0165(5) 0.0183(5) 0.0004(4) 0.0097(4) 0.0012(4)
P2 0.0182(5) 0.0187(5) 0.0150(5) -0.0012(4) 0.0090(4) -0.0005(4)
N1 0.0291(18) 0.0178(16) 0.0210(16) 0.0032(13) 0.0133(14) 0.0025(14)
N2 0.0245(16) 0.0160(14) 0.0229(16) 0.0009(14) 0.0114(13) 0.0023(14)
N3 0.0238(17) 0.0186(16) 0.0282(18) 0.0010(13) 0.0151(15) -0.0025(13)
C1 0.0193(19) 0.0212(19) 0.0197(19) 0.0004(15) 0.0142(16) -0.0017(15)
C2 0.0187(18) 0.0208(19) 0.0236(19) 0.0023(16) 0.0125(16) -0.0020(16)
C3 0.0125(19) 0.027(2) 0.0198(19) -0.0007(16) 0.0091(15) -0.0018(15)
C4 0.0174(19) 0.0226(19) 0.0206(19) -0.0008(16) 0.0105(16) -0.0009(15)
C5 0.0162(18) 0.024(2) 0.0181(18) -0.0007(16) 0.0096(15) -0.0013(16)
C6 0.0173(19) 0.025(2) 0.0192(19) 0.0011(16) 0.0075(16) -0.0008(16)
C7 0.022(2) 0.025(2) 0.0190(19) 0.0006(16) 0.0066(16) -0.0025(16)
C8 0.022(2) 0.023(2) 0.0197(19) -0.0005(16) 0.0105(16) -0.0034(16)
C9 0.030(2) 0.0187(19) 0.0197(19) -0.0010(15) 0.0130(17) 0.0008(16)
C10 0.019(2) 0.0190(18) 0.022(2) -0.0016(15) 0.0106(16) -0.0009(15)
C11 0.023(2) 0.0198(19) 0.028(2) -0.0012(17) 0.0131(17) -0.0014(17)
C12 0.030(2) 0.0166(19) 0.032(2) 0.0046(17) 0.0134(18) 0.0039(17)
C13 0.030(2) 0.0159(19) 0.027(2) 0.0012(16) 0.0111(18) -0.0021(16)
C14 0.038(2) 0.022(2) 0.040(2) 0.0084(18) 0.029(2) 0.0017(18)
C15 0.0161(18) 0.0198(18) 0.0111(17) -0.0007(15) 0.0020(14) -0.0021(16)
C16 0.030(2) 0.024(2) 0.023(2) -0.0012(17) 0.0147(18) -0.0037(17)
C17 0.029(2) 0.025(2) 0.029(2) -0.0052(18) 0.0127(18) 0.0011(18)
C18 0.025(2) 0.021(2) 0.0196(19) 0.0034(16) 0.0007(16) -0.0034(17)
C19 0.023(2) 0.030(2) 0.022(2) 0.0058(17) 0.0088(17) -0.0032(18)
C20 0.023(2) 0.025(2) 0.023(2) 0.0021(17) 0.0096(17) 0.0006(17)
C21 0.0154(19) 0.0222(19) 0.0162(19) -0.0036(15) 0.0100(15) -0.0068(15)
C22 0.020(2) 0.026(2) 0.022(2) -0.0043(16) 0.0115(16) 0.0013(16)
C23 0.018(2) 0.038(2) 0.018(2) -0.0024(18) 0.0058(16) -0.0019(18)
C24 0.028(2) 0.029(2) 0.020(2) -0.0101(17) 0.0157(18) -0.0095(18)
C25 0.026(2) 0.023(2) 0.026(2) -0.0018(17) 0.0166(18) -0.0032(17)
C26 0.019(2) 0.023(2) 0.0171(19) -0.0020(15) 0.0081(16) -0.0029(16)
C27 0.0171(19) 0.021(2) 0.0135(18) 0.0061(14) 0.0071(15) 0.0048(15)
C28 0.025(2) 0.020(2) 0.0173(18) 0.0035(15) 0.0085(16) 0.0046(16)
C29 0.029(2) 0.032(2) 0.020(2) 0.0060(17) 0.0169(17) 0.0064(19)
C30 0.017(2) 0.036(2) 0.025(2) 0.0131(18) 0.0108(17) 0.0027(17)
C31 0.017(2) 0.030(2) 0.025(2) 0.0049(17) 0.0046(17) -0.0041(17)
C32 0.020(2) 0.031(2) 0.0173(19) 0.0002(16) 0.0084(16) 0.0007(17)

loop_
_atom_type_symbol
_atom_type_description
_atom_type_scat_dispersion_real
_atom_type_scat_dispersion_imag
_atom_type_scat_source
C C 0.0033 0.0016 'International Tables Vol C Tables 4.2.6.8 and 6.1.1.4'
H H 0.0000 0.0000 'International Tables Vol C Tables 4.2.6.8 and 6.1.1.4'
N N 0.0061 0.0033 'International Tables Vol C Tables 4.2.6.8 and 6.1.1.4'
P P 0.1023 0.0942 'International Tables Vol C Tables 4.2.6.8 and 6.1.1.4'
Cl Cl 0.1484 0.1585 'International Tables Vol C Tables 4.2.6.8 and 6.1.1.4'
Ru Ru -1.2594 0.8363 'International Tables Vol C Tables 4.2.6.8 and 6.1.1.4'

loop_
_geom_angle_atom_site_label_1
_geom_angle_atom_site_label_2
_geom_angle_atom_site_label_3
_geom_angle
C3 Ru1 C4 38.24(12)
C3 Ru1 C2 38.40(12)
C4 Ru1 C2 64.13(12)
C3 Ru1 C1 62.57(12)
C4 Ru1 C1 62.62(12)
C2 Ru1 C1 37.33(11)
C3 Ru1 C5 62.98(12)
C4 Ru1 C5 37.95(11)
C2 Ru1 C5 62.69(12)
C1 Ru1 C5 36.51(12)
C3 Ru1 P1 130.23(9)
C4 Ru1 P1 96.18(9)
C2 Ru1 P1 156.50(9)
C1 Ru1 P1 123.46(9)
C5 Ru1 P1 93.97(9)
C3 Ru1 P2 90.35(9)
C4 Ru1 P2 115.18(9)
C2 Ru1 P2 102.19(9)
C1 Ru1 P2 138.68(9)
C5 Ru1 P2 152.05(9)
P1 Ru1 P2 97.80(3)
C3 Ru1 Cl1 140.56(9)
C4 Ru1 Cl1 149.91(9)
C2 Ru1 Cl1 102.78(9)
C1 Ru1 Cl1 90.23(9)
C5 Ru1 Cl1 112.15(9)
P1 Ru1 Cl1 88.06(3)
P2 Ru1 Cl1 93.57(3)
C10 P1 C9 96.84(16)
C10 P1 C11 96.92(16)
C9 P1 C11 96.84(16)
C10 P1 Ru1 116.39(11)
C9 P1 Ru1 117.08(11)
C11 P1 Ru1 126.92(12)
C27 P2 C21 102.48(15)
C27 P2 C15 102.24(15)
C21 P2 C15 99.63(15)
C27 P2 Ru1 121.70(11)
C21 P2 Ru1 114.10(11)
C15 P2 Ru1 113.74(10)
C14 N1 C12 107.7(3)
C14 N1 C9 110.7(3)
C12 N1 C9 109.7(3)
C12 N2 C13 108.6(3)
C12 N2 C10 111.2(3)
C13 N2 C10 110.5(3)
C13 N3 C14 108.1(3)
C13 N3 C11 111.1(3)
C14 N3 C11 111.1(3)
C5 C1 C2 109.9(3)
C5 C1 C8 110.3(3)
C2 C1 C8 139.6(3)
C5 C1 Ru1 71.86(19)
C2 C1 Ru1 70.13(19)
C8 C1 Ru1 126.4(2)
C1 C2 C3 105.8(3)
C1 C2 Ru1 72.54(19)
C3 C2 Ru1 68.49(19)
C1 C2 H2A 127.0
C3 C2 H2A 127.0
Ru1 C2 H2A 127.0
C4 C3 C2 109.6(3)
C4 C3 Ru1 72.12(19)
C2 C3 Ru1 73.10(18)
C4 C3 H3A 125.1
C2 C3 H3A 125.1
Ru1 C3 H3A 125.1
C3 C4 C5 106.9(3)
C3 C4 Ru1 69.64(19)
C5 C4 Ru1 73.40(19)
C3 C4 H4A 126.4
C5 C4 H4A 126.4
Ru1 C4 H4A 126.4
C1 C5 C4 107.8(3)
C1 C5 C6 110.9(3)
C4 C5 C6 140.7(3)
C1 C5 Ru1 71.63(19)
C4 C5 Ru1 68.65(18)
C6 C5 Ru1 131.0(2)
C5 C6 C7 101.0(3)
C5 C6 H6A 111.6
C7 C6 H6A 111.6
C5 C6 H6B 111.6
C7 C6 H6B 111.6
H6A C6 H6B 109.4
C8 C7 C6 106.6(3)
C8 C7 H7A 110.4
C6 C7 H7A 110.4
C8 C7 H7B 110.4
C6 C7 H7B 110.4
H7A C7 H7B 108.6
C1 C8 C7 102.4(3)
C1 C8 H8A 111.3
C7 C8 H8A 111.3
C1 C8 H8B 111.3
C7 C8 H8B 111.3
H8A C8 H8B 109.2
N1 C9 P1 114.2(2)
N1 C9 H9A 108.7
P1 C9 H9A 108.7
N1 C9 H9B 108.7
P1 C9 H9B 108.7
H9A C9 H9B 107.6
N2 C10 P1 113.5(2)
N2 C10 H10A 108.9
P1 C10 H10A 108.9
N2 C10 H10B 108.9
P1 C10 H10B 108.9
H10A C10 H10B 107.7
N3 C11 P1 113.3(2)
N3 C11 H11A 108.9
P1 C11 H11A 108.9
N3 C11 H11B 108.9
P1 C11 H11B 108.9
H11A C11 H11B 107.7
N2 C12 N1 114.8(3)
N2 C12 H12A 108.6
N1 C12 H12A 108.6
N2 C12 H12B 108.6
N1 C12 H12B 108.6
H12A C12 H12B 107.5
N3 C13 N2 114.5(3)
N3 C13 H13A 108.6
N2 C13 H13A 108.6
N3 C13 H13B 108.6
N2 C13 H13B 108.6
H13A C13 H13B 107.6
N1 C14 N3 115.2(3)
N1 C14 H14A 108.5
N3 C14 H14A 108.5
N1 C14 H14B 108.5
N3 C14 H14B 108.5
H14A C14 H14B 107.5
C16 C15 C20 117.5(3)
C16 C15 P2 123.7(3)
C20 C15 P2 118.8(3)
C15 C16 C17 121.4(3)
C15 C16 H16A 119.3
C17 C16 H16A 119.3
C18 C17 C16 120.3(4)
C18 C17 H17A 119.9
C16 C17 H17A 119.9
C17 C18 C19 119.2(3)
C17 C18 H18A 120.4
C19 C18 H18A 120.4
C20 C19 C18 120.5(3)
C20 C19 H19A 119.8
C18 C19 H19A 119.8
C19 C20 C15 121.1(3)
C19 C20 H20A 119.4
C15 C20 H20A 119.4
C26 C21 C22 118.8(3)
C26 C21 P2 119.1(3)
C22 C21 P2 122.1(3)
C23 C22 C21 119.9(3)
C23 C22 H22A 120.0
C21 C22 H22A 120.0
C22 C23 C24 120.5(3)
C22 C23 H23A 119.8
C24 C23 H23A 119.8
C25 C24 C23 119.8(3)
C25 C24 H24A 120.1
C23 C24 H24A 120.1
C24 C25 C26 120.1(3)
C24 C25 H25A 119.9
C26 C25 H25A 119.9
C21 C26 C25 120.8(3)
C21 C26 H26A 119.6
C25 C26 H26A 119.6
C32 C27 C28 117.9(3)
C32 C27 P2 123.1(3)
C28 C27 P2 119.0(3)
C27 C28 C29 120.3(3)
C27 C28 H28A 119.9
C29 C28 H28A 119.9
C30 C29 C28 121.3(3)
C30 C29 H29A 119.4
C28 C29 H29A 119.4
C29 C30 C31 119.1(3)
C29 C30 H30A 120.4
C31 C30 H30A 120.4
C30 C31 C32 120.3(3)
C30 C31 H31A 119.8
C32 C31 H31A 119.8
C27 C32 C31 121.0(3)
C27 C32 H32A 119.5
C31 C32 H32A 119.5

loop_
_geom_bond_atom_site_label_1
_geom_bond_atom_site_label_2
_geom_bond_distance
Ru1 C3 2.148(3)
Ru1 C4 2.181(3)
Ru1 C2 2.209(3)
Ru1 C1 2.241(3)
Ru1 C5 2.244(3)
Ru1 P1 2.2923(9)
Ru1 P2 2.3089(9)
Ru1 Cl1 2.4529(8)
P1 C10 1.845(3)
P1 C9 1.848(3)
P1 C11 1.850(3)
P2 C27 1.845(3)
P2 C21 1.846(3)
P2 C15 1.857(3)
N1 C14 1.468(4)
N1 C12 1.479(4)
N1 C9 1.482(4)
N2 C12 1.464(4)
N2 C13 1.465(4)
N2 C10 1.473(4)
N3 C13 1.466(4)
N3 C14 1.464(4)
N3 C11 1.470(4)
C1 C5 1.405(4)
C1 C2 1.425(4)
C1 C8 1.495(4)
C2 C3 1.434(4)
C2 H2A 1.0000
C3 C4 1.418(4)
C3 H3A 1.0000
C4 C5 1.440(4)
C4 H4A 1.0000
C5 C6 1.504(4)
C6 C7 1.536(4)
C6 H6A 0.9900
C6 H6B 0.9900
C7 C8 1.538(4)
C7 H7A 0.9900
C7 H7B 0.9900
C8 H8A 0.9900
C8 H8B 0.9900
C9 H9A 0.9900
C9 H9B 0.9900
C10 H10A 0.9900
C10 H10B 0.9900
C11 H11A 0.9900
C11 H11B 0.9900
C12 H12A 0.9900
C12 H12B 0.9900
C13 H13A 0.9900
C13 H13B 0.9900
C14 H14A 0.9900
C14 H14B 0.9900
C15 C16 1.376(5)
C15 C20 1.405(4)
C16 C17 1.396(5)
C16 H16A 0.9500
C17 C18 1.371(5)
C17 H17A 0.9500
C18 C19 1.386(5)
C18 H18A 0.9500
C19 C20 1.375(5)
C19 H19A 0.9500
C20 H20A 0.9500
C21 C26 1.383(4)
C21 C22 1.394(4)
C22 C23 1.385(4)
C22 H22A 0.9500
C23 C24 1.381(5)
C23 H23A 0.9500
C24 C25 1.369(5)
C24 H24A 0.9500
C25 C26 1.386(4)
C25 H25A 0.9500
C26 H26A 0.9500
C27 C32 1.393(4)
C27 C28 1.394(4)
C28 C29 1.385(5)
C28 H28A 0.9500
C29 C30 1.368(5)
C29 H29A 0.9500
C30 C31 1.380(5)
C30 H30A 0.9500
C31 C32 1.384(4)
C31 H31A 0.9500
C32 H32A 0.9500

loop_
_geom_torsion_atom_site_label_1
_geom_torsion_atom_site_label_2
_geom_torsion_atom_site_label_3
_geom_torsion_atom_site_label_4
_geom_torsion
C3 Ru1 P1 C10 13.29(18)
C4 Ru1 P1 C10 -6.13(16)
C2 Ru1 P1 C10 -37.8(3)
C1 Ru1 P1 C10 -67.26(17)
C5 Ru1 P1 C10 -44.18(15)
P2 Ru1 P1 C10 110.41(13)
Cl1 Ru1 P1 C10 -156.26(13)
C3 Ru1 P1 C9 127.06(18)
C4 Ru1 P1 C9 107.63(16)
C2 Ru1 P1 C9 76.0(3)
C1 Ru1 P1 C9 46.50(17)
C5 Ru1 P1 C9 69.59(16)
P2 Ru1 P1 C9 -135.82(13)
Cl1 Ru1 P1 C9 -42.49(13)
C3 Ru1 P1 C11 -109.47(18)
C4 Ru1 P1 C11 -128.90(17)
C2 Ru1 P1 C11 -160.5(3)
C1 Ru1 P1 C11 169.97(17)
C5 Ru1 P1 C11 -166.94(17)
P2 Ru1 P1 C11 -12.36(15)
Cl1 Ru1 P1 C11 80.98(15)
C3 Ru1 P2 C27 173.23(16)
C4 Ru1 P2 C27 143.12(16)
C2 Ru1 P2 C27 -149.94(15)
C1 Ru1 P2 C27 -140.45(18)
C5 Ru1 P2 C27 156.5(2)
P1 Ru1 P2 C27 42.49(13)
Cl1 Ru1 P2 C27 -46.04(13)
C3 Ru1 P2 C21 49.55(15)
C4 Ru1 P2 C21 19.45(16)
C2 Ru1 P2 C21 86.38(15)
C1 Ru1 P2 C21 95.87(17)
C5 Ru1 P2 C21 32.8(2)
P1 Ru1 P2 C21 -81.19(12)
Cl1 Ru1 P2 C21 -169.72(12)
C3 Ru1 P2 C15 -63.82(15)
C4 Ru1 P2 C15 -93.93(15)
C2 Ru1 P2 C15 -27.00(15)
C1 Ru1 P2 C15 -17.51(18)
C5 Ru1 P2 C15 -80.5(2)
P1 Ru1 P2 C15 165.43(12)
Cl1 Ru1 P2 C15 76.90(12)
C3 Ru1 C1 C5 -80.8(2)
C4 Ru1 C1 C5 -37.54(19)
C2 Ru1 C1 C5 -120.0(3)
P1 Ru1 C1 C5 41.1(2)
P2 Ru1 C1 C5 -135.40(17)
Cl1 Ru1 C1 C5 128.93(18)
C3 Ru1 C1 C2 39.15(19)
C4 Ru1 C1 C2 82.5(2)
C5 Ru1 C1 C2 120.0(3)
P1 Ru1 C1 C2 161.10(16)
P2 Ru1 C1 C2 -15.4(3)
Cl1 Ru1 C1 C2 -111.07(18)
C3 Ru1 C1 C8 176.9(3)
C4 Ru1 C1 C8 -139.8(3)
C2 Ru1 C1 C8 137.7(4)
C5 Ru1 C1 C8 -102.3(4)
P1 Ru1 C1 C8 -61.2(3)
P2 Ru1 C1 C8 122.3(3)
Cl1 Ru1 C1 C8 26.7(3)
C5 C1 C2 C3 0.4(4)
C8 C1 C2 C3 175.9(4)
Ru1 C1 C2 C3 -60.7(2)
C5 C1 C2 Ru1 61.1(2)
C8 C1 C2 Ru1 -123.4(4)
C3 Ru1 C2 C1 -115.6(3)
C4 Ru1 C2 C1 -78.1(2)
C5 Ru1 C2 C1 -35.44(18)
P1 Ru1 C2 C1 -42.7(3)
P2 Ru1 C2 C1 169.66(17)
Cl1 Ru1 C2 C1 73.10(19)
C4 Ru1 C2 C3 37.49(19)
C1 Ru1 C2 C3 115.6(3)
C5 Ru1 C2 C3 80.1(2)
P1 Ru1 C2 C3 72.9(3)
P2 Ru1 C2 C3 -74.78(19)
Cl1 Ru1 C2 C3 -171.34(17)
C1 C2 C3 C4 0.1(4)
Ru1 C2 C3 C4 -63.3(2)
C1 C2 C3 Ru1 63.5(2)
C2 Ru1 C3 C4 117.8(3)
C1 Ru1 C3 C4 79.7(2)
C5 Ru1 C3 C4 38.47(18)
P1 Ru1 C3 C4 -32.3(2)
P2 Ru1 C3 C4 -132.83(18)
Cl1 Ru1 C3 C4 131.13(18)
C4 Ru1 C3 C2 -117.8(3)
C1 Ru1 C3 C2 -38.05(19)
C5 Ru1 C3 C2 -79.3(2)
P1 Ru1 C3 C2 -150.05(16)
P2 Ru1 C3 C2 109.40(18)
Cl1 Ru1 C3 C2 13.4(3)
C2 C3 C4 C5 -0.5(4)
Ru1 C3 C4 C5 -64.5(2)
C2 C3 C4 Ru1 64.0(2)
C2 Ru1 C4 C3 -37.65(19)
C1 Ru1 C4 C3 -79.6(2)
C5 Ru1 C4 C3 -115.7(3)
P1 Ru1 C4 C3 155.78(18)
P2 Ru1 C4 C3 54.1(2)
Cl1 Ru1 C4 C3 -107.4(2)
C3 Ru1 C4 C5 115.7(3)
C2 Ru1 C4 C5 78.0(2)
C1 Ru1 C4 C5 36.12(19)
P1 Ru1 C4 C5 -88.52(18)
P2 Ru1 C4 C5 169.83(16)
Cl1 Ru1 C4 C5 8.3(3)
C2 C1 C5 C4 -0.7(4)
C8 C1 C5 C4 -177.6(3)
Ru1 C1 C5 C4 59.4(2)
C2 C1 C5 C6 172.2(3)
C8 C1 C5 C6 -4.7(4)
Ru1 C1 C5 C6 -127.8(3)
C2 C1 C5 Ru1 -60.0(2)
C8 C1 C5 Ru1 123.0(3)
C3 C4 C5 C1 0.7(4)
Ru1 C4 C5 C1 -61.3(2)
C3 C4 C5 C6 -168.7(4)
Ru1 C4 C5 C6 129.3(5)
C3 C4 C5 Ru1 62.0(2)
C3 Ru1 C5 C1 79.6(2)
C4 Ru1 C5 C1 118.4(3)
C2 Ru1 C5 C1 36.23(19)
P1 Ru1 C5 C1 -146.65(18)
P2 Ru1 C5 C1 98.5(2)
Cl1 Ru1 C5 C1 -57.1(2)
C3 Ru1 C5 C4 -38.76(19)
C2 Ru1 C5 C4 -82.2(2)
C1 Ru1 C5 C4 -118.4(3)
P1 Ru1 C5 C4 94.97(18)
P2 Ru1 C5 C4 -19.9(3)
Cl1 Ru1 C5 C4 -175.51(17)
C3 Ru1 C5 C6 -178.3(4)
C4 Ru1 C5 C6 -139.5(4)
C2 Ru1 C5 C6 138.4(3)
C1 Ru1 C5 C6 102.1(4)
P1 Ru1 C5 C6 -44.5(3)
P2 Ru1 C5 C6 -159.4(2)
Cl1 Ru1 C5 C6 45.0(3)
C1 C5 C6 C7 21.1(4)
C4 C5 C6 C7 -169.7(4)
Ru1 C5 C6 C7 -62.3(4)
C5 C6 C7 C8 -29.1(3)
C5 C1 C8 C7 -13.9(4)
C2 C1 C8 C7 170.6(4)
Ru1 C1 C8 C7 68.1(3)
C6 C7 C8 C1 26.9(3)
C14 N1 C9 P1 -58.7(3)
C12 N1 C9 P1 60.0(3)
C10 P1 C9 N1 -49.3(3)
C11 P1 C9 N1 48.6(3)
Ru1 P1 C9 N1 -173.6(2)
C12 N2 C10 P1 -60.1(3)
C13 N2 C10 P1 60.6(3)
C9 P1 C10 N2 48.6(3)
C11 P1 C10 N2 -49.2(3)
Ru1 P1 C10 N2 173.46(19)
C13 N3 C11 P1 -59.9(3)
C14 N3 C11 P1 60.5(3)
C10 P1 C11 N3 48.6(3)
C9 P1 C11 N3 -49.1(3)
Ru1 P1 C11 N3 179.28(17)
C13 N2 C12 N1 -54.7(4)
C10 N2 C12 N1 67.2(4)
C14 N1 C12 N2 54.0(4)
C9 N1 C12 N2 -66.5(4)
C14 N3 C13 N2 -55.1(4)
C11 N3 C13 N2 67.0(4)
C12 N2 C13 N3 55.1(4)
C10 N2 C13 N3 -67.1(4)
C12 N1 C14 N3 -54.6(4)
C9 N1 C14 N3 65.3(4)
C13 N3 C14 N1 55.4(4)
C11 N3 C14 N1 -66.8(4)
C27 P2 C15 C16 25.1(3)
C21 P2 C15 C16 130.2(3)
Ru1 P2 C15 C16 -108.0(3)
C27 P2 C15 C20 -156.4(3)
C21 P2 C15 C20 -51.2(3)
Ru1 P2 C15 C20 70.6(3)
C20 C15 C16 C17 0.2(5)
P2 C15 C16 C17 178.8(3)
C15 C16 C17 C18 -0.7(5)
C16 C17 C18 C19 0.3(5)
C17 C18 C19 C20 0.6(5)
C18 C19 C20 C15 -1.1(5)
C16 C15 C20 C19 0.7(5)
P2 C15 C20 C19 -178.0(3)
C27 P2 C21 C26 -111.0(3)
C15 P2 C21 C26 144.1(3)
Ru1 P2 C21 C26 22.5(3)
C27 P2 C21 C22 69.1(3)
C15 P2 C21 C22 -35.9(3)
Ru1 P2 C21 C22 -157.4(2)
C26 C21 C22 C23 -0.6(5)
P2 C21 C22 C23 179.3(3)
C21 C22 C23 C24 0.6(5)
C22 C23 C24 C25 -0.5(5)
C23 C24 C25 C26 0.4(5)
C22 C21 C26 C25 0.6(5)
P2 C21 C26 C25 -179.3(3)
C24 C25 C26 C21 -0.5(5)
C21 P2 C27 C32 7.9(3)
C15 P2 C27 C32 110.8(3)
Ru1 P2 C27 C32 -121.0(3)
C21 P2 C27 C28 -173.8(3)
C15 P2 C27 C28 -70.9(3)
Ru1 P2 C27 C28 57.3(3)
C32 C27 C28 C29 -2.6(5)
P2 C27 C28 C29 179.0(3)
C27 C28 C29 C30 2.9(5)
C28 C29 C30 C31 -0.7(5)
C29 C30 C31 C32 -1.7(5)
C28 C27 C32 C31 0.1(5)
P2 C27 C32 C31 178.5(3)
C30 C31 C32 C27 2.0(5)
